data_7038785
loop_
_publ_author_name
'Cui, Peng'
'Babbini, Dominic C.'
'Iluc, Vlad M.'

_publ_section_title
;
 C-H activation of ethers by pyridine tethered PCsp3P-type iridium
 complexes.
;
_journal_issue 24
_journal_name_full 'Dalton transactions (Cambridge, England : 2003)'
_journal_page_first 10007
_journal_page_last 10016
_journal_paper_doi 10.1039/c6dt00303f
_journal_volume 45
_journal_year 2016
_chemical_formula_sum 'C50 H44 Ir N P2'
_chemical_formula_weight 913.00
_chemical_name_systematic
; 
 ? 
;
_space_group_IT_number 14
_symmetry_cell_setting monoclinic
_symmetry_space_group_name_Hall '-P 2yn'
_symmetry_space_group_name_H-M 'P 1 21/n 1'
_atom_sites_solution_hydrogens geom
_atom_sites_solution_primary direct
_atom_sites_solution_secondary difmap
_audit_creation_method SHELXL-97
_audit_update_record
;
2016-01-15 deposited with the CCDC.
2016-03-16 downloaded from the CCDC.
;
_cell_angle_alpha 90.00
_cell_angle_beta 91.8887(14)
_cell_angle_gamma 90.00
_cell_formula_units_Z 4
_cell_length_a 9.9433(4)
_cell_length_b 24.0410(9)
_cell_length_c 15.8819(6)
_cell_measurement_reflns_used 9530
_cell_measurement_temperature 120(2)
_cell_measurement_theta_max 28.43
_cell_measurement_theta_min 2.502
_cell_volume 3794.5(3)
_computing_structure_refinement 'SHELXL-97 (Sheldrick, 1997)'
_computing_structure_solution 'SHELXS-97 (Sheldrick, 1990)'
_diffrn_ambient_temperature 120(2)
_diffrn_measured_fraction_theta_full 1.000
_diffrn_measured_fraction_theta_max 1.000
_diffrn_measurement_device_type 'Bruker APEX-II'
_diffrn_radiation_monochromator graphite
_diffrn_radiation_source 'fine-focus sealed tube'
_diffrn_radiation_type MoK\a
_diffrn_radiation_wavelength 0.71073
_diffrn_reflns_av_R_equivalents 0.0281
_diffrn_reflns_av_sigmaI/netI 0.0158
_diffrn_reflns_limit_h_max 11
_diffrn_reflns_limit_h_min -7
_diffrn_reflns_limit_k_max 28
_diffrn_reflns_limit_k_min -28
_diffrn_reflns_limit_l_max 18
_diffrn_reflns_limit_l_min -18
_diffrn_reflns_number 53230
_diffrn_reflns_theta_full 25.00
_diffrn_reflns_theta_max 25.00
_diffrn_reflns_theta_min 1.54
_exptl_absorpt_coefficient_mu 3.641
_exptl_absorpt_correction_T_max 0.7073
_exptl_absorpt_correction_T_min 0.5743
_exptl_absorpt_correction_type multi-scan
_exptl_absorpt_process_details 'Bruker AXS area detector scaling and absorption correction'
_exptl_crystal_density_diffrn 1.598
_exptl_crystal_density_method 'not measured'
_exptl_crystal_description block
_exptl_crystal_F_000 1832
_exptl_crystal_size_max 0.04
_exptl_crystal_size_mid 0.03
_exptl_crystal_size_min 0.03
_refine_diff_density_max 0.346
_refine_diff_density_min -0.393
_refine_diff_density_rms 0.057
_refine_ls_extinction_method none
_refine_ls_goodness_of_fit_ref 1.049
_refine_ls_hydrogen_treatment constr
_refine_ls_matrix_type full
_refine_ls_number_parameters 487
_refine_ls_number_reflns 6681
_refine_ls_number_restraints 0
_refine_ls_restrained_S_all 1.049
_refine_ls_R_factor_all 0.0175
_refine_ls_R_factor_gt 0.0149
_refine_ls_shift/su_max 0.005
_refine_ls_shift/su_mean 0.000
_refine_ls_structure_factor_coef Fsqd
_refine_ls_weighting_details 'calc w=1/[\s^2^(Fo^2^)+(0.0128P)^2^+3.0582P] where P=(Fo^2^+2Fc^2^)/3'
_refine_ls_weighting_scheme calc
_refine_ls_wR_factor_gt 0.0326
_refine_ls_wR_factor_ref 0.0332
_reflns_number_gt 6197
_reflns_number_total 6681
_reflns_threshold_expression >2sigma(I)
_cod_data_source_file c6dt00303f2.cif
_cod_data_source_block pc7
_cod_depositor_comments 'Adding full bibliography for 7038785--7038788.cif.'
_cod_original_sg_symbol_H-M P2(1)/n
_cod_database_code 7038785

loop_
_symmetry_equiv_pos_as_xyz
'x, y, z'
'-x+1/2, y+1/2, -z+1/2'
'-x, -y, -z'
'x-1/2, -y-1/2, z-1/2'

loop_
_atom_site_label
_atom_site_type_symbol
_atom_site_fract_x
_atom_site_fract_y
_atom_site_fract_z
_atom_site_U_iso_or_equiv
_atom_site_adp_type
_atom_site_occupancy
_atom_site_symmetry_multiplicity
_atom_site_calc_flag
_atom_site_refinement_flags
Ir Ir 0.470119(8) 0.112112(3) 0.753255(5) 0.00977(3) Uani 1 1 d .
C1 C 0.4557(2) 0.02436(8) 0.73296(13) 0.0165(5) Uani 1 1 d .
H1 H 0.5415 0.0069 0.7150 0.020 Uiso 1 1 calc R
P2 P 0.49360(5) 0.14602(2) 0.61840(3) 0.01110(11) Uani 1 1 d .
C2 C 0.4525(2) 0.03536(8) 0.82204(13) 0.0157(4) Uani 1 1 d .
H2 H 0.5365 0.0243 0.8541 0.019 Uiso 1 1 calc R
C5 C 0.2637(2) 0.11912(9) 0.80258(14) 0.0189(5) Uani 1 1 d .
H5 H 0.2347 0.1583 0.8130 0.023 Uiso 1 1 calc R
C4 C 0.2409(2) 0.08027(9) 0.87535(14) 0.0214(5) Uani 1 1 d .
H4A H 0.1443 0.0703 0.8758 0.026 Uiso 1 1 calc R
H4B H 0.2640 0.0998 0.9288 0.026 Uiso 1 1 calc R
C3 C 0.3245(2) 0.02716(9) 0.87056(14) 0.0204(5) Uani 1 1 d .
H3A H 0.3488 0.0145 0.9284 0.025 Uiso 1 1 calc R
H3B H 0.2695 -0.0023 0.8429 0.025 Uiso 1 1 calc R
C6 C 0.2528(2) 0.10324(9) 0.71816(14) 0.0192(5) Uani 1 1 d .
H6 H 0.2174 0.1332 0.6798 0.023 Uiso 1 1 calc R
C7 C 0.2136(2) 0.04490(10) 0.68996(14) 0.0234(5) Uani 1 1 d .
H7A H 0.1651 0.0472 0.6346 0.028 Uiso 1 1 calc R
H7B H 0.1508 0.0291 0.7307 0.028 Uiso 1 1 calc R
C8 C 0.3332(2) 0.00539(9) 0.68239(14) 0.0221(5) Uani 1 1 d .
H8A H 0.3069 -0.0321 0.7018 0.027 Uiso 1 1 calc R
H8B H 0.3563 0.0024 0.6224 0.027 Uiso 1 1 calc R
C21 C 0.6567(2) 0.11993(8) 0.58971(12) 0.0124(4) Uani 1 1 d .
C15 C 0.7925(2) -0.03252(9) 0.82304(15) 0.0253(5) Uani 1 1 d .
H15 H 0.7938 -0.0690 0.8002 0.030 Uiso 1 1 calc R
C14 C 0.8304(2) -0.02604(10) 0.90616(15) 0.0292(6) Uani 1 1 d .
H14 H 0.8578 -0.0569 0.9399 0.035 Uiso 1 1 calc R
C13 C 0.8273(2) 0.02711(10) 0.93893(14) 0.0255(5) Uani 1 1 d .
H13 H 0.8537 0.0335 0.9961 0.031 Uiso 1 1 calc R
C12 C 0.7857(2) 0.07096(9) 0.88838(13) 0.0166(5) Uani 1 1 d .
H12 H 0.7829 0.1076 0.9106 0.020 Uiso 1 1 calc R
C11 C 0.7477(2) 0.06096(8) 0.80434(13) 0.0139(4) Uani 1 1 d .
C22 C 0.7358(2) 0.09819(8) 0.65566(12) 0.0121(4) Uani 1 1 d .
C83 C 0.4551(3) 0.34693(9) 0.74406(14) 0.0243(5) Uani 1 1 d .
H83 H 0.5048 0.3743 0.7153 0.029 Uiso 1 1 calc R
C23 C 0.8576(2) 0.07328(9) 0.63503(13) 0.0160(5) Uani 1 1 d .
H23 H 0.9135 0.0577 0.6786 0.019 Uiso 1 1 calc R
C84 C 0.3239(3) 0.35732(9) 0.76314(14) 0.0273(6) Uani 1 1 d .
H84 H 0.2822 0.3912 0.7461 0.033 Uiso 1 1 calc R
C24 C 0.8986(2) 0.07074(9) 0.55300(13) 0.0199(5) Uani 1 1 d .
H24 H 0.9811 0.0531 0.5408 0.024 Uiso 1 1 calc R
C85 C 0.2528(2) 0.31825(9) 0.80719(14) 0.0245(5) Uani 1 1 d .
H85 H 0.1618 0.3252 0.8203 0.029 Uiso 1 1 calc R
C25 C 0.8200(2) 0.09385(10) 0.48809(13) 0.0216(5) Uani 1 1 d .
H25 H 0.8489 0.0927 0.4317 0.026 Uiso 1 1 calc R
C86 C 0.3138(2) 0.26883(9) 0.83239(13) 0.0184(5) Uani 1 1 d .
H86 H 0.2653 0.2428 0.8645 0.022 Uiso 1 1 calc R
C26 C 0.6995(2) 0.11845(9) 0.50682(13) 0.0180(5) Uani 1 1 d .
H26 H 0.6450 0.1345 0.4630 0.022 Uiso 1 1 calc R
C31 C 0.6962(2) 0.19999(8) 0.82571(12) 0.0136(4) Uani 1 1 d .
C32 C 0.7635(2) 0.16142(8) 0.77751(12) 0.0126(4) Uani 1 1 d .
C33 C 0.9003(2) 0.17098(9) 0.76514(13) 0.0158(4) Uani 1 1 d .
H33 H 0.9493 0.1455 0.7322 0.019 Uiso 1 1 calc R
C34 C 0.9655(2) 0.21658(9) 0.79965(13) 0.0177(5) Uani 1 1 d .
H34 H 1.0576 0.2228 0.7886 0.021 Uiso 1 1 calc R
C35 C 0.8985(2) 0.25338(9) 0.85016(13) 0.0189(5) Uani 1 1 d .
H35 H 0.9443 0.2841 0.8753 0.023 Uiso 1 1 calc R
C36 C 0.7642(2) 0.24470(9) 0.86338(13) 0.0175(5) Uani 1 1 d .
H36 H 0.7172 0.2694 0.8986 0.021 Uiso 1 1 calc R
C54 C 0.2091(2) 0.07023(9) 0.41030(13) 0.0207(5) Uani 1 1 d .
H54 H 0.1513 0.0543 0.3681 0.025 Uiso 1 1 calc R
C55 C 0.1758(2) 0.11976(9) 0.44756(13) 0.0192(5) Uani 1 1 d .
H55 H 0.0943 0.1380 0.4312 0.023 Uiso 1 1 calc R
C56 C 0.2604(2) 0.14319(9) 0.50887(13) 0.0162(5) Uani 1 1 d .
H56 H 0.2356 0.1773 0.5342 0.019 Uiso 1 1 calc R
C61 C 0.4965(2) 0.21983(8) 0.58814(12) 0.0146(4) Uani 1 1 d .
C62 C 0.3806(2) 0.25226(9) 0.59375(13) 0.0172(5) Uani 1 1 d .
H62 H 0.3037 0.2373 0.6195 0.021 Uiso 1 1 calc R
C63 C 0.3766(2) 0.30588(9) 0.56230(14) 0.0233(5) Uani 1 1 d .
H63 H 0.2955 0.3267 0.5636 0.028 Uiso 1 1 calc R
C64 C 0.4905(3) 0.32924(9) 0.52893(14) 0.0256(5) Uani 1 1 d .
H64 H 0.4871 0.3657 0.5060 0.031 Uiso 1 1 calc R
C65 C 0.6086(3) 0.29936(9) 0.52911(14) 0.0247(5) Uani 1 1 d .
H65 H 0.6884 0.3162 0.5099 0.030 Uiso 1 1 calc R
C66 C 0.6114(2) 0.24465(9) 0.55723(13) 0.0192(5) Uani 1 1 d .
H66 H 0.6926 0.2239 0.5554 0.023 Uiso 1 1 calc R
C71 C 0.5000(2) 0.18514(9) 0.95051(13) 0.0164(5) Uani 1 1 d .
C72 C 0.5087(2) 0.13349(10) 0.98965(13) 0.0198(5) Uani 1 1 d .
H72 H 0.5202 0.1010 0.9565 0.024 Uiso 1 1 calc R
C73 C 0.5009(2) 0.12865(11) 1.07642(14) 0.0280(6) Uani 1 1 d .
H73 H 0.5067 0.0931 1.1024 0.034 Uiso 1 1 calc R
C74 C 0.4847(2) 0.17590(11) 1.12482(14) 0.0310(6) Uani 1 1 d .
H74 H 0.4788 0.1728 1.1842 0.037 Uiso 1 1 calc R
C75 C 0.4772(2) 0.22739(11) 1.08710(14) 0.0291(6) Uani 1 1 d .
H75 H 0.4667 0.2597 1.1207 0.035 Uiso 1 1 calc R
C76 C 0.4849(2) 0.23236(10) 1.00059(13) 0.0219(5) Uani 1 1 d .
H76 H 0.4798 0.2681 0.9751 0.026 Uiso 1 1 calc R
N N 0.75361(18) 0.00924(7) 0.77184(11) 0.0185(4) Uani 1 1 d .
C82 C 0.5160(2) 0.29682(9) 0.76638(13) 0.0186(5) Uani 1 1 d .
H82 H 0.6059 0.2898 0.7511 0.022 Uiso 1 1 calc R
C81 C 0.4463(2) 0.25692(8) 0.81096(13) 0.0152(4) Uani 1 1 d .
C C 0.6944(2) 0.10700(8) 0.74700(12) 0.0121(4) Uani 1 1 d .
C53 C 0.3273(2) 0.04400(9) 0.43496(14) 0.0226(5) Uani 1 1 d .
H53 H 0.3507 0.0096 0.4098 0.027 Uiso 1 1 calc R
C52 C 0.4119(2) 0.06743(9) 0.49605(13) 0.0190(5) Uani 1 1 d .
H52 H 0.4929 0.0488 0.5124 0.023 Uiso 1 1 calc R
C51 C 0.3808(2) 0.11785(8) 0.53408(12) 0.0127(4) Uani 1 1 d .
P1 P 0.51838(5) 0.18831(2) 0.83562(3) 0.01226(11) Uani 1 1 d .

loop_
_atom_site_aniso_label
_atom_site_aniso_U_11
_atom_site_aniso_U_22
_atom_site_aniso_U_33
_atom_site_aniso_U_23
_atom_site_aniso_U_13
_atom_site_aniso_U_12
Ir 0.00856(5) 0.01108(4) 0.00969(4) -0.00007(3) 0.00060(3) -0.00039(3)
C1 0.0176(12) 0.0094(10) 0.0224(11) -0.0008(8) 0.0027(9) -0.0007(9)
P2 0.0099(3) 0.0123(3) 0.0110(2) 0.0008(2) -0.0006(2) 0.0000(2)
C2 0.0142(11) 0.0118(10) 0.0210(11) 0.0038(9) 0.0010(9) -0.0008(9)
C5 0.0096(11) 0.0191(11) 0.0285(12) 0.0000(9) 0.0048(9) 0.0016(9)
C4 0.0164(12) 0.0276(13) 0.0206(12) -0.0006(10) 0.0061(9) -0.0026(10)
C3 0.0203(12) 0.0206(12) 0.0206(11) 0.0047(9) 0.0039(10) -0.0031(10)
C6 0.0093(11) 0.0230(12) 0.0254(12) 0.0051(9) -0.0010(9) -0.0002(9)
C7 0.0168(12) 0.0321(13) 0.0211(12) 0.0012(10) -0.0034(10) -0.0080(10)
C8 0.0251(13) 0.0192(12) 0.0220(12) -0.0010(9) 0.0002(10) -0.0051(10)
C21 0.0107(10) 0.0139(10) 0.0128(10) 0.0002(8) 0.0011(8) -0.0019(8)
C15 0.0252(13) 0.0162(11) 0.0348(14) 0.0047(10) 0.0063(11) 0.0062(10)
C14 0.0243(13) 0.0293(14) 0.0340(14) 0.0187(11) 0.0024(11) 0.0090(11)
C13 0.0186(12) 0.0408(15) 0.0168(11) 0.0104(10) -0.0024(10) -0.0032(11)
C12 0.0131(11) 0.0223(11) 0.0143(10) 0.0011(9) -0.0003(9) -0.0026(9)
C11 0.0069(10) 0.0180(11) 0.0170(10) 0.0025(9) 0.0026(8) 0.0002(9)
C22 0.0119(11) 0.0114(10) 0.0129(10) -0.0013(8) 0.0005(8) -0.0033(8)
C83 0.0347(15) 0.0157(11) 0.0222(12) -0.0013(9) -0.0030(11) -0.0047(10)
C23 0.0132(11) 0.0203(11) 0.0143(10) -0.0002(9) -0.0010(9) 0.0008(9)
C84 0.0397(16) 0.0173(12) 0.0244(12) -0.0059(10) -0.0057(11) 0.0084(11)
C24 0.0132(11) 0.0284(12) 0.0183(11) -0.0038(9) 0.0030(9) 0.0027(10)
C85 0.0228(13) 0.0256(13) 0.0249(12) -0.0104(10) -0.0018(10) 0.0085(10)
C25 0.0200(12) 0.0328(13) 0.0123(11) -0.0017(9) 0.0043(9) -0.0015(10)
C86 0.0180(12) 0.0185(11) 0.0185(11) -0.0062(9) -0.0002(9) -0.0001(9)
C26 0.0146(11) 0.0259(12) 0.0135(10) 0.0029(9) -0.0012(9) -0.0007(10)
C31 0.0113(11) 0.0180(11) 0.0114(10) 0.0007(8) -0.0019(8) 0.0014(9)
C32 0.0132(11) 0.0154(10) 0.0092(9) 0.0053(8) -0.0006(8) 0.0006(9)
C33 0.0138(11) 0.0198(11) 0.0140(10) 0.0001(9) 0.0022(9) 0.0017(9)
C34 0.0107(11) 0.0227(12) 0.0196(11) 0.0026(9) -0.0012(9) -0.0041(9)
C35 0.0183(12) 0.0189(11) 0.0193(11) -0.0021(9) -0.0044(9) -0.0061(9)
C36 0.0184(12) 0.0183(11) 0.0158(11) -0.0041(9) -0.0002(9) 0.0014(9)
C54 0.0225(13) 0.0239(12) 0.0154(11) -0.0005(9) -0.0057(9) -0.0070(10)
C55 0.0161(12) 0.0192(12) 0.0216(11) 0.0055(9) -0.0072(9) -0.0016(9)
C56 0.0185(12) 0.0130(11) 0.0170(11) 0.0010(8) -0.0026(9) -0.0008(9)
C61 0.0159(11) 0.0155(11) 0.0121(10) -0.0001(8) -0.0043(9) -0.0017(9)
C62 0.0156(12) 0.0173(11) 0.0184(11) -0.0050(9) -0.0042(9) -0.0016(9)
C63 0.0260(13) 0.0175(11) 0.0254(12) -0.0050(10) -0.0124(10) 0.0047(10)
C64 0.0370(15) 0.0141(11) 0.0252(12) 0.0030(9) -0.0076(11) -0.0021(11)
C65 0.0291(14) 0.0223(12) 0.0227(12) 0.0042(10) 0.0003(10) -0.0093(11)
C66 0.0172(12) 0.0194(11) 0.0208(11) 0.0019(9) -0.0011(9) -0.0015(9)
C71 0.0098(11) 0.0263(12) 0.0131(10) -0.0039(9) 0.0006(9) -0.0010(9)
C72 0.0179(12) 0.0260(12) 0.0155(11) -0.0022(9) 0.0011(9) -0.0012(10)
C73 0.0257(14) 0.0390(15) 0.0193(12) 0.0056(11) -0.0007(10) -0.0006(11)
C74 0.0279(14) 0.0536(17) 0.0115(11) -0.0033(11) 0.0002(10) -0.0014(12)
C75 0.0255(14) 0.0424(15) 0.0194(12) -0.0117(11) 0.0013(10) 0.0014(12)
C76 0.0189(12) 0.0290(13) 0.0178(11) -0.0078(10) -0.0012(10) -0.0006(10)
N 0.0168(10) 0.0167(9) 0.0222(10) 0.0012(8) 0.0040(8) 0.0037(8)
C82 0.0193(12) 0.0187(11) 0.0178(11) -0.0041(9) -0.0008(9) -0.0025(9)
C81 0.0160(11) 0.0161(11) 0.0131(10) -0.0063(8) -0.0029(9) -0.0002(9)
C 0.0116(10) 0.0139(10) 0.0106(10) 0.0001(8) 0.0003(8) -0.0003(9)
C53 0.0255(13) 0.0209(12) 0.0211(12) -0.0082(9) -0.0003(10) -0.0006(10)
C52 0.0158(12) 0.0214(11) 0.0197(11) -0.0013(9) -0.0004(9) 0.0026(9)
C51 0.0136(11) 0.0145(10) 0.0099(10) 0.0023(8) 0.0008(8) -0.0034(9)
P1 0.0105(3) 0.0143(3) 0.0120(3) -0.0021(2) 0.0010(2) -0.0001(2)

loop_
_atom_type_symbol
_atom_type_description
_atom_type_scat_dispersion_real
_atom_type_scat_dispersion_imag
_atom_type_scat_source
C C 0.0033 0.0016 'International Tables Vol C Tables 4.2.6.8 and 6.1.1.4'
H H 0.0000 0.0000 'International Tables Vol C Tables 4.2.6.8 and 6.1.1.4'
N N 0.0061 0.0033 'International Tables Vol C Tables 4.2.6.8 and 6.1.1.4'
P P 0.1023 0.0942 'International Tables Vol C Tables 4.2.6.8 and 6.1.1.4'
Ir Ir -1.4442 7.9887 'International Tables Vol C Tables 4.2.6.8 and 6.1.1.4'

loop_
_geom_angle_atom_site_label_1
_geom_angle_atom_site_label_2
_geom_angle_atom_site_label_3
_geom_angle
C1 Ir C2 39.22(8)
C1 Ir C6 78.92(8)
C2 Ir C6 87.16(8)
C1 Ir C5 94.00(8)
C2 Ir C5 78.19(8)
C6 Ir C5 36.53(8)
C1 Ir C 90.06(8)
C2 Ir C 94.20(8)
C6 Ir C 160.83(8)
C5 Ir C 161.90(8)
C1 Ir P1 152.39(6)
C2 Ir P1 114.46(6)
C6 Ir P1 113.77(6)
C5 Ir P1 85.23(6)
C Ir P1 83.06(5)
C1 Ir P2 102.51(6)
C2 Ir P2 141.68(6)
C6 Ir P2 85.90(6)
C5 Ir P2 114.95(6)
C Ir P2 81.20(5)
P1 Ir P2 102.789(19)
C2 C1 C8 122.35(19)
C2 C1 Ir 71.00(11)
C8 C1 Ir 115.33(14)
C2 C1 H1 113.8
C8 C1 H1 113.8
Ir C1 H1 113.8
C21 P2 C61 104.27(10)
C21 P2 C51 102.59(9)
C61 P2 C51 100.29(9)
C21 P2 Ir 103.28(7)
C61 P2 Ir 125.84(7)
C51 P2 Ir 117.73(6)
C1 C2 C3 121.28(19)
C1 C2 Ir 69.78(11)
C3 C2 Ir 116.80(14)
C1 C2 H2 114.0
C3 C2 H2 114.0
Ir C2 H2 114.0
C6 C5 C4 123.9(2)
C6 C5 Ir 71.61(12)
C4 C5 Ir 112.73(14)
C6 C5 H5 113.8
C4 C5 H5 113.8
Ir C5 H5 113.8
C5 C4 C3 112.53(18)
C5 C4 H4A 109.1
C3 C4 H4A 109.1
C5 C4 H4B 109.1
C3 C4 H4B 109.1
H4A C4 H4B 107.8
C2 C3 C4 112.51(18)
C2 C3 H3A 109.1
C4 C3 H3A 109.1
C2 C3 H3B 109.1
C4 C3 H3B 109.1
H3A C3 H3B 107.8
C5 C6 C7 123.2(2)
C5 C6 Ir 71.86(12)
C7 C6 Ir 113.60(15)
C5 C6 H6 113.8
C7 C6 H6 113.8
Ir C6 H6 113.8
C6 C7 C8 113.80(18)
C6 C7 H7A 108.8
C8 C7 H7A 108.8
C6 C7 H7B 108.8
C8 C7 H7B 108.8
H7A C7 H7B 107.7
C1 C8 C7 112.76(18)
C1 C8 H8A 109.0
C7 C8 H8A 109.0
C1 C8 H8B 109.0
C7 C8 H8B 109.0
H8A C8 H8B 107.8
C22 C21 C26 121.17(19)
C22 C21 P2 115.45(15)
C26 C21 P2 123.30(16)
N C15 C14 124.3(2)
N C15 H15 117.8
C14 C15 H15 117.8
C15 C14 C13 117.4(2)
C15 C14 H14 121.3
C13 C14 H14 121.3
C14 C13 C12 119.9(2)
C14 C13 H13 120.1
C12 C13 H13 120.1
C13 C12 C11 119.4(2)
C13 C12 H12 120.3
C11 C12 H12 120.3
N C11 C12 120.74(19)
N C11 C 117.49(18)
C12 C11 C 121.74(18)
C21 C22 C23 117.19(18)
C21 C22 C 119.79(18)
C23 C22 C 122.76(18)
C84 C83 C82 120.7(2)
C84 C83 H83 119.6
C82 C83 H83 119.6
C24 C23 C22 121.6(2)
C24 C23 H23 119.2
C22 C23 H23 119.2
C83 C84 C85 119.7(2)
C83 C84 H84 120.2
C85 C84 H84 120.2
C23 C24 C25 120.5(2)
C23 C24 H24 119.8
C25 C24 H24 119.8
C84 C85 C86 120.2(2)
C84 C85 H85 119.9
C86 C85 H85 119.9
C26 C25 C24 118.9(2)
C26 C25 H25 120.5
C24 C25 H25 120.5
C85 C86 C81 120.7(2)
C85 C86 H86 119.6
C81 C86 H86 119.6
C25 C26 C21 120.6(2)
C25 C26 H26 119.7
C21 C26 H26 119.7
C32 C31 C36 121.09(19)
C32 C31 P1 115.83(15)
C36 C31 P1 123.08(16)
C31 C32 C33 117.09(19)
C31 C32 C 121.39(18)
C33 C32 C 121.19(18)
C34 C33 C32 121.4(2)
C34 C33 H33 119.3
C32 C33 H33 119.3
C33 C34 C35 120.7(2)
C33 C34 H34 119.6
C35 C34 H34 119.6
C36 C35 C34 118.8(2)
C36 C35 H35 120.6
C34 C35 H35 120.6
C35 C36 C31 120.7(2)
C35 C36 H36 119.6
C31 C36 H36 119.6
C55 C54 C53 119.3(2)
C55 C54 H54 120.4
C53 C54 H54 120.4
C54 C55 C56 120.4(2)
C54 C55 H55 119.8
C56 C55 H55 119.8
C55 C56 C51 121.4(2)
C55 C56 H56 119.3
C51 C56 H56 119.3
C66 C61 C62 118.1(2)
C66 C61 P2 121.72(17)
C62 C61 P2 120.14(16)
C63 C62 C61 120.8(2)
C63 C62 H62 119.6
C61 C62 H62 119.6
C62 C63 C64 120.1(2)
C62 C63 H63 119.9
C64 C63 H63 119.9
C65 C64 C63 119.7(2)
C65 C64 H64 120.1
C63 C64 H64 120.1
C64 C65 C66 120.2(2)
C64 C65 H65 119.9
C66 C65 H65 119.9
C65 C66 C61 120.7(2)
C65 C66 H66 119.6
C61 C66 H66 119.6
C72 C71 C76 118.5(2)
C72 C71 P1 118.25(16)
C76 C71 P1 123.13(17)
C73 C72 C71 120.9(2)
C73 C72 H72 119.5
C71 C72 H72 119.5
C74 C73 C72 119.6(2)
C74 C73 H73 120.2
C72 C73 H73 120.2
C75 C74 C73 120.1(2)
C75 C74 H74 119.9
C73 C74 H74 119.9
C74 C75 C76 120.4(2)
C74 C75 H75 119.8
C76 C75 H75 119.8
C75 C76 C71 120.4(2)
C75 C76 H76 119.8
C71 C76 H76 119.8
C15 N C11 118.27(19)
C83 C82 C81 120.5(2)
C83 C82 H82 119.7
C81 C82 H82 119.7
C82 C81 C86 118.1(2)
C82 C81 P1 122.07(17)
C86 C81 P1 119.70(16)
C11 C C22 111.53(16)
C11 C C32 106.62(16)
C22 C C32 106.42(16)
C11 C Ir 110.00(13)
C22 C Ir 110.36(13)
C32 C Ir 111.82(13)
C54 C53 C52 120.4(2)
C54 C53 H53 119.8
C52 C53 H53 119.8
C53 C52 C51 121.3(2)
C53 C52 H52 119.3
C51 C52 H52 119.3
C56 C51 C52 117.23(19)
C56 C51 P2 123.00(15)
C52 C51 P2 119.67(16)
C31 P1 C81 102.63(10)
C31 P1 C71 102.86(9)
C81 P1 C71 101.40(9)
C31 P1 Ir 105.20(7)
C81 P1 Ir 121.56(7)
C71 P1 Ir 120.44(7)

loop_
_geom_bond_atom_site_label_1
_geom_bond_atom_site_label_2
_geom_bond_distance
Ir C1 2.138(2)
Ir C2 2.154(2)
Ir C6 2.224(2)
Ir C5 2.227(2)
Ir C 2.239(2)
Ir P1 2.2925(5)
Ir P2 2.3106(5)
C1 C2 1.441(3)
C1 C8 1.507(3)
C1 H1 1.0000
P2 C21 1.811(2)
P2 C61 1.839(2)
P2 C51 1.847(2)
C2 C3 1.522(3)
C2 H2 1.0000
C5 C6 1.395(3)
C5 C4 1.509(3)
C5 H5 1.0000
C4 C3 1.527(3)
C4 H4A 0.9900
C4 H4B 0.9900
C3 H3A 0.9900
C3 H3B 0.9900
C6 C7 1.519(3)
C6 H6 1.0000
C7 C8 1.530(3)
C7 H7A 0.9900
C7 H7B 0.9900
C8 H8A 0.9900
C8 H8B 0.9900
C21 C22 1.391(3)
C21 C26 1.397(3)
C15 N 1.341(3)
C15 C14 1.370(3)
C15 H15 0.9500
C14 C13 1.380(3)
C14 H14 0.9500
C13 C12 1.380(3)
C13 H13 0.9500
C12 C11 1.396(3)
C12 H12 0.9500
C11 N 1.348(3)
C11 C 1.518(3)
C22 C23 1.400(3)
C22 C 1.536(3)
C83 C84 1.372(3)
C83 C82 1.389(3)
C83 H83 0.9500
C23 C24 1.379(3)
C23 H23 0.9500
C84 C85 1.380(3)
C84 H84 0.9500
C24 C25 1.389(3)
C24 H24 0.9500
C85 C86 1.387(3)
C85 H85 0.9500
C25 C26 1.377(3)
C25 H25 0.9500
C86 C81 1.401(3)
C86 H86 0.9500
C26 H26 0.9500
C31 C32 1.388(3)
C31 C36 1.394(3)
C31 P1 1.803(2)
C32 C33 1.400(3)
C32 C 1.548(3)
C33 C34 1.378(3)
C33 H33 0.9500
C34 C35 1.381(3)
C34 H34 0.9500
C35 C36 1.374(3)
C35 H35 0.9500
C36 H36 0.9500
C54 C55 1.375(3)
C54 C53 1.379(3)
C54 H54 0.9500
C55 C56 1.385(3)
C55 H55 0.9500
C56 C51 1.390(3)
C56 H56 0.9500
C61 C66 1.393(3)
C61 C62 1.396(3)
C62 C63 1.383(3)
C62 H62 0.9500
C63 C64 1.385(3)
C63 H63 0.9500
C64 C65 1.376(3)
C64 H64 0.9500
C65 C66 1.389(3)
C65 H65 0.9500
C66 H66 0.9500
C71 C72 1.390(3)
C71 C76 1.397(3)
C71 P1 1.841(2)
C72 C73 1.388(3)
C72 H72 0.9500
C73 C74 1.384(3)
C73 H73 0.9500
C74 C75 1.376(4)
C74 H74 0.9500
C75 C76 1.384(3)
C75 H75 0.9500
C76 H76 0.9500
C82 C81 1.391(3)
C82 H82 0.9500
C81 P1 1.836(2)
C53 C52 1.383(3)
C53 H53 0.9500
C52 C51 1.394(3)
C52 H52 0.9500
